data_1526682
loop_
_publ_author_name
'Knight, K.S.'

_publ_section_title
;
 Powder neutron diffraction studies of Ba Ce0.9 Y0.1 O2.95 and Ba Ce O3 at
 4.2 K: a possible structural site for the proton
;
_journal_name_full 'Solid State Ionics'
_journal_page_first 43
_journal_page_last 48
_journal_volume 127
_journal_year 2000
_chemical_formula_sum 'Ba Ce O3'
_chemical_name_systematic 'Ba (Ce O3)'
_space_group_IT_number 62
_symmetry_space_group_name_Hall '-P 2n 2a'
_symmetry_space_group_name_H-M 'P m c n'
_cell_angle_alpha 90
_cell_angle_beta 90
_cell_angle_gamma 90
_cell_formula_units_Z 4
_cell_length_a 8.76035
_cell_length_b 6.2214
_cell_length_c 6.20939
_cell_volume 338.422
_citation_journal_id_ASTM SSIOD3
_cod_data_source_file Knight_SSIOD3_2000_554.cif
_cod_data_source_block Ba1Ce1O3
_cod_original_sg_symbol_Hall '-P 2ac 2n (y,z,x)'
_cod_original_formula_sum 'Ba1 Ce1 O3'
_cod_database_code 1526682

loop_
_symmetry_equiv_pos_as_xyz
x,y,z
-x,y+1/2,-z+1/2
-x+1/2,-y+1/2,z+1/2
x+1/2,-y,-z
-x,-y,-z
x,-y-1/2,z-1/2
x-1/2,y-1/2,-z-1/2
-x-1/2,y,z

loop_
_atom_site_label
_atom_site_type_symbol
_atom_site_fract_x
_atom_site_fract_y
_atom_site_fract_z
_atom_site_occupancy
_atom_site_U_iso_or_equiv
O2 O-2 0.0414 0.7214 0.2795 1 0.0
Ba1 Ba+2 0.25 -0.0069 0.0214 1 0.0
Ce1 Ce+4 0 0.5 0 1 0.0
O1 O-2 0.25 0.4225 -0.0151 1 0.0
